data_4076099
loop_
_publ_author_name
'Wang, Cun'
'Erker, Gerhard'
'Kehr, Gerald'
'Wedeking, Katrin'
'Fr\"ohlich, Roland'

_publ_section_title
;
 Synthesis, Structural Features, and Formation of Organometallic Derivates
 of C1-Bridged Cp/Amido Titanium and Zirconium &#x201C;CpCN-Constrained
 Geometry&#x201D; Systems
;
_journal_issue 20
_journal_name_full Organometallics
_journal_page_first 4760
_journal_paper_doi 10.1021/om0505918
_journal_volume 24
_journal_year 2005
_chemical_formula_sum 'C14 H23 Cl2 N Ti'
_chemical_formula_weight 324.13
_chemical_name_systematic
; 
 ? 
;
_space_group_IT_number 14
_symmetry_cell_setting monoclinic
_symmetry_space_group_name_Hall '-P 2ybc'
_symmetry_space_group_name_H-M 'P 1 21/c 1'
_atom_sites_solution_hydrogens geom
_atom_sites_solution_primary direct
_atom_sites_solution_secondary difmap
_audit_creation_method SHELXL-97
_cell_angle_alpha 90.00
_cell_angle_beta 114.18(1)
_cell_angle_gamma 90.00
_cell_formula_units_Z 8
_cell_length_a 15.058(1)
_cell_length_b 18.737(1)
_cell_length_c 12.564(1)
_cell_measurement_temperature 198(2)
_cell_volume 3233.8(5)
_computing_cell_refinement 'Collect (Nonius B.V., 1998)'
_computing_data_collection 'Collect (Nonius B.V., 1998)'
_computing_data_reduction 'Denzo-SMN (Otwinowski & Minor, 1997)'
_computing_molecular_graphics 'XP (BrukerAXS, 2000)'
_computing_publication_material 'SHELXL-97 (Sheldrick, 1997)'
_computing_structure_refinement 'SHELXL-97 (Sheldrick, 1997)'
_computing_structure_solution 'SHELXS-97 (Sheldrick, 1990)'
_diffrn_ambient_temperature 198(2)
_diffrn_measured_fraction_theta_full 0.989
_diffrn_measured_fraction_theta_max 0.989
_diffrn_measurement_device_type 'Nonius KappaCCD'
_diffrn_measurement_method '\w and \f scans'
_diffrn_radiation_monochromator graphite
_diffrn_radiation_source 'rotating anode Nonius FR591'
_diffrn_radiation_type MoK\a
_diffrn_radiation_wavelength 0.71073
_diffrn_reflns_av_R_equivalents 0.0586
_diffrn_reflns_av_sigmaI/netI 0.0450
_diffrn_reflns_limit_h_max 19
_diffrn_reflns_limit_h_min -15
_diffrn_reflns_limit_k_max 22
_diffrn_reflns_limit_k_min -24
_diffrn_reflns_limit_l_max 13
_diffrn_reflns_limit_l_min -16
_diffrn_reflns_number 30503
_diffrn_reflns_theta_full 27.92
_diffrn_reflns_theta_max 27.92
_diffrn_reflns_theta_min 1.48
_exptl_absorpt_coefficient_mu 0.844
_exptl_absorpt_correction_T_max 0.8494
_exptl_absorpt_correction_T_min 0.7859
_exptl_absorpt_correction_type empirical
_exptl_absorpt_process_details 'SORTAV (Blessing, 1995 & 1997)'
_exptl_crystal_colour orange
_exptl_crystal_density_diffrn 1.332
_exptl_crystal_density_method 'not measured'
_exptl_crystal_description block
_exptl_crystal_F_000 1360
_exptl_crystal_size_max 0.30
_exptl_crystal_size_mid 0.20
_exptl_crystal_size_min 0.20
_refine_diff_density_max 0.511
_refine_diff_density_min -0.434
_refine_diff_density_rms 0.100
_refine_ls_extinction_method none
_refine_ls_goodness_of_fit_ref 1.018
_refine_ls_hydrogen_treatment riding
_refine_ls_matrix_type full
_refine_ls_number_parameters 337
_refine_ls_number_reflns 7659
_refine_ls_number_restraints 0
_refine_ls_restrained_S_all 1.018
_refine_ls_R_factor_all 0.0953
_refine_ls_R_factor_gt 0.0782
_refine_ls_shift/su_max 0.001
_refine_ls_shift/su_mean 0.000
_refine_ls_structure_factor_coef Fsqd
_refine_ls_weighting_details 'calc w=1/[\s^2^(Fo^2^)+(0.0331P)^2^+25.0000P] where P=(Fo^2^+2Fc^2^)/3'
_refine_ls_weighting_scheme calc
_refine_ls_wR_factor_gt 0.1881
_refine_ls_wR_factor_ref 0.1960
_reflns_number_gt 6068
_reflns_number_total 7659
_reflns_threshold_expression >2sigma(I)
_cod_data_source_file om0505918si20050713_115656.cif
_cod_data_source_block erk2829
_cod_original_cell_volume 3233.8(4)
_cod_original_sg_symbol_H-M P21/c
_cod_database_code 4076099

loop_
_symmetry_equiv_pos_as_xyz
'x, y, z'
'-x, y+1/2, -z+1/2'
'-x, -y, -z'
'x, -y-1/2, z-1/2'

loop_
_atom_site_label
_atom_site_type_symbol
_atom_site_fract_x
_atom_site_fract_y
_atom_site_fract_z
_atom_site_U_iso_or_equiv
_atom_site_adp_type
_atom_site_occupancy
_atom_site_symmetry_multiplicity
_atom_site_calc_flag
_atom_site_refinement_flags
Ti1A Ti 0.07874(7) 0.70756(5) 0.77502(8) 0.0278(2) Uani 1 1 d .
Cl1A Cl 0.11197(12) 0.62737(7) 0.92431(12) 0.0441(3) Uani 1 1 d .
Cl2A Cl 0.05313(11) 0.64035(8) 0.61291(12) 0.0431(3) Uani 1 1 d .
N1A N -0.0344(3) 0.7654(2) 0.7511(4) 0.0304(9) Uani 1 1 d .
C1A C 0.1050(4) 0.8244(3) 0.8090(5) 0.0313(10) Uani 1 1 d .
C2A C 0.1318(4) 0.8073(3) 0.7152(5) 0.0337(11) Uani 1 1 d .
H2A H 0.0995 0.8229 0.6366 0.040 Uiso 1 1 calc R
C3A C 0.2154(4) 0.7629(3) 0.7609(5) 0.0391(12) Uani 1 1 d .
H3A H 0.2492 0.7436 0.7181 0.047 Uiso 1 1 calc R
C4A C 0.2392(4) 0.7527(3) 0.8784(5) 0.0399(13) Uani 1 1 d .
H4A H 0.2919 0.7246 0.9295 0.048 Uiso 1 1 calc R
C5A C 0.1736(4) 0.7903(3) 0.9107(5) 0.0349(11) Uani 1 1 d .
H5A H 0.1747 0.7925 0.9867 0.042 Uiso 1 1 calc R
C6A C 0.0011(4) 0.8390(3) 0.7925(4) 0.0291(10) Uani 1 1 d .
H6A H 0.0016 0.8443 0.8719 0.035 Uiso 1 1 calc R
C7A C -0.0421(4) 0.9090(3) 0.7247(5) 0.0353(11) Uani 1 1 d .
C71A C -0.1299(4) 0.9351(3) 0.7476(6) 0.0448(14) Uani 1 1 d .
H71A H -0.1119 0.9369 0.8319 0.067 Uiso 1 1 calc R
H71B H -0.1846 0.9021 0.7113 0.067 Uiso 1 1 calc R
H71C H -0.1490 0.9828 0.7143 0.067 Uiso 1 1 calc R
C72A C 0.0366(5) 0.9662(3) 0.7755(6) 0.0526(16) Uani 1 1 d .
H72A H 0.0128 1.0115 0.7346 0.079 Uiso 1 1 calc R
H72B H 0.0953 0.9515 0.7658 0.079 Uiso 1 1 calc R
H72C H 0.0521 0.9724 0.8587 0.079 Uiso 1 1 calc R
C73A C -0.0709(5) 0.9042(3) 0.5913(5) 0.0448(14) Uani 1 1 d .
H73A H -0.1059 0.9477 0.5535 0.067 Uiso 1 1 calc R
H73B H -0.1130 0.8627 0.5596 0.067 Uiso 1 1 calc R
H73C H -0.0121 0.8994 0.5767 0.067 Uiso 1 1 calc R
C8A C -0.1318(4) 0.7365(3) 0.7382(5) 0.0359(11) Uani 1 1 d .
C81A C -0.1515(5) 0.7580(4) 0.8444(6) 0.0486(15) Uani 1 1 d .
H81A H -0.0950 0.7455 0.9161 0.073 Uiso 1 1 calc R
H81B H -0.2090 0.7325 0.8423 0.073 Uiso 1 1 calc R
H81C H -0.1629 0.8095 0.8427 0.073 Uiso 1 1 calc R
C82A C -0.1278(5) 0.6547(3) 0.7360(7) 0.0564(18) Uani 1 1 d .
H82A H -0.1051 0.6394 0.6767 0.085 Uiso 1 1 calc R
H82B H -0.1929 0.6352 0.7171 0.085 Uiso 1 1 calc R
H82C H -0.0828 0.6371 0.8126 0.085 Uiso 1 1 calc R
C83A C -0.2127(4) 0.7611(4) 0.6243(5) 0.0493(15) Uani 1 1 d .
H83A H -0.2179 0.8132 0.6245 0.074 Uiso 1 1 calc R
H83B H -0.2745 0.7397 0.6165 0.074 Uiso 1 1 calc R
H83C H -0.1978 0.7461 0.5587 0.074 Uiso 1 1 calc R
Ti1B Ti -0.57237(7) 0.56521(5) 0.67714(8) 0.0319(2) Uani 1 1 d .
Cl1B Cl -0.51945(13) 0.64236(8) 0.57354(14) 0.0511(4) Uani 1 1 d .
Cl2B Cl -0.60531(13) 0.63259(8) 0.80699(14) 0.0508(4) Uani 1 1 d .
N1B N -0.4748(3) 0.4950(2) 0.7606(4) 0.0317(9) Uani 1 1 d .
C1B C -0.6128(4) 0.4518(3) 0.6214(5) 0.0355(11) Uani 1 1 d .
C2B C -0.6806(4) 0.4773(3) 0.6637(6) 0.0440(13) Uani 1 1 d .
H2B H -0.6869 0.4618 0.7323 0.053 Uiso 1 1 calc R
C3B C -0.7374(4) 0.5302(3) 0.5850(6) 0.0478(15) Uani 1 1 d .
H3B H -0.7886 0.5567 0.5916 0.057 Uiso 1 1 calc R
C4B C -0.7056(4) 0.5367(4) 0.4970(6) 0.0491(15) Uani 1 1 d .
H4B H -0.7315 0.5686 0.4327 0.059 Uiso 1 1 calc R
C5B C -0.6293(4) 0.4888(3) 0.5176(5) 0.0414(13) Uani 1 1 d .
H5B H -0.5947 0.4823 0.4699 0.050 Uiso 1 1 calc R
C6B C -0.5118(4) 0.4244(3) 0.7022(4) 0.0292(10) Uani 1 1 d .
H6B H -0.4763 0.4144 0.6518 0.035 Uiso 1 1 calc R
C7B C -0.5122(4) 0.3537(3) 0.7665(5) 0.0347(11) Uani 1 1 d .
C71B C -0.4119(4) 0.3182(3) 0.8147(6) 0.0461(14) Uani 1 1 d .
H71D H -0.4172 0.2698 0.8408 0.069 Uiso 1 1 calc R
H71E H -0.3668 0.3461 0.8807 0.069 Uiso 1 1 calc R
H71F H -0.3876 0.3161 0.7534 0.069 Uiso 1 1 calc R
C72B C -0.5500(5) 0.3613(4) 0.8635(6) 0.0500(15) Uani 1 1 d .
H72D H -0.5459 0.3150 0.9016 0.075 Uiso 1 1 calc R
H72E H -0.6179 0.3773 0.8290 0.075 Uiso 1 1 calc R
H72F H -0.5102 0.3963 0.9213 0.075 Uiso 1 1 calc R
C73B C -0.5810(5) 0.3031(3) 0.6717(6) 0.0501(15) Uani 1 1 d .
H73D H -0.5564 0.2960 0.6114 0.075 Uiso 1 1 calc R
H73E H -0.6463 0.3242 0.6365 0.075 Uiso 1 1 calc R
H73F H -0.5842 0.2571 0.7069 0.075 Uiso 1 1 calc R
C8B C -0.3734(4) 0.5097(3) 0.8448(5) 0.0350(11) Uani 1 1 d .
C81B C -0.3587(5) 0.5922(3) 0.8528(7) 0.0590(19) Uani 1 1 d .
H81D H -0.3748 0.6116 0.7746 0.089 Uiso 1 1 calc R
H81E H -0.2907 0.6032 0.9032 0.089 Uiso 1 1 calc R
H81F H -0.4014 0.6136 0.8855 0.089 Uiso 1 1 calc R
C82B C -0.3563(5) 0.4852(4) 0.9678(5) 0.0478(15) Uani 1 1 d .
H82D H -0.4097 0.5021 0.9867 0.072 Uiso 1 1 calc R
H82E H -0.2946 0.5048 1.0240 0.072 Uiso 1 1 calc R
H82F H -0.3537 0.4330 0.9713 0.072 Uiso 1 1 calc R
C83B C -0.2985(4) 0.4785(3) 0.8048(5) 0.0410(13) Uani 1 1 d .
H83D H -0.3080 0.4268 0.7946 0.061 Uiso 1 1 calc R
H83E H -0.2327 0.4883 0.8637 0.061 Uiso 1 1 calc R
H83F H -0.3065 0.5003 0.7305 0.061 Uiso 1 1 calc R

loop_
_atom_site_aniso_label
_atom_site_aniso_U_11
_atom_site_aniso_U_22
_atom_site_aniso_U_33
_atom_site_aniso_U_23
_atom_site_aniso_U_13
_atom_site_aniso_U_12
Ti1A 0.0278(4) 0.0248(4) 0.0316(4) 0.0017(3) 0.0130(4) 0.0027(3)
Cl1A 0.0580(9) 0.0344(7) 0.0397(7) 0.0083(6) 0.0197(7) 0.0033(6)
Cl2A 0.0509(8) 0.0437(8) 0.0375(7) -0.0057(6) 0.0210(6) 0.0024(6)
N1A 0.028(2) 0.026(2) 0.040(2) -0.0005(17) 0.0171(19) 0.0006(17)
C1A 0.030(3) 0.024(2) 0.040(3) 0.003(2) 0.014(2) 0.0004(19)
C2A 0.029(3) 0.033(3) 0.041(3) 0.008(2) 0.016(2) 0.002(2)
C3A 0.030(3) 0.034(3) 0.057(3) 0.003(3) 0.022(3) -0.002(2)
C4A 0.023(2) 0.037(3) 0.050(3) 0.002(2) 0.006(2) 0.002(2)
C5A 0.033(3) 0.033(3) 0.034(3) 0.000(2) 0.009(2) 0.001(2)
C6A 0.027(2) 0.027(2) 0.032(2) 0.0002(19) 0.011(2) 0.0027(19)
C7A 0.026(2) 0.031(3) 0.041(3) 0.001(2) 0.006(2) 0.008(2)
C71A 0.043(3) 0.038(3) 0.054(3) 0.000(3) 0.020(3) 0.015(3)
C72A 0.039(3) 0.034(3) 0.073(4) -0.001(3) 0.011(3) 0.001(3)
C73A 0.044(3) 0.046(3) 0.042(3) 0.013(3) 0.015(3) 0.012(3)
C8A 0.027(3) 0.037(3) 0.046(3) -0.003(2) 0.016(2) -0.001(2)
C81A 0.041(3) 0.060(4) 0.054(4) 0.002(3) 0.029(3) -0.001(3)
C82A 0.043(4) 0.043(3) 0.088(5) 0.000(3) 0.032(4) -0.007(3)
C83A 0.033(3) 0.063(4) 0.047(3) -0.007(3) 0.011(3) -0.010(3)
Ti1B 0.0331(5) 0.0271(4) 0.0365(5) 0.0025(4) 0.0153(4) 0.0081(4)
Cl1B 0.0747(11) 0.0353(7) 0.0565(9) 0.0075(6) 0.0403(8) 0.0069(7)
Cl2B 0.0663(10) 0.0455(8) 0.0485(8) 0.0010(7) 0.0314(8) 0.0190(7)
N1B 0.028(2) 0.028(2) 0.038(2) 0.0024(18) 0.0136(19) 0.0032(17)
C1B 0.028(3) 0.032(3) 0.043(3) -0.003(2) 0.011(2) 0.000(2)
C2B 0.031(3) 0.043(3) 0.056(4) 0.003(3) 0.016(3) -0.002(2)
C3B 0.030(3) 0.048(3) 0.061(4) 0.007(3) 0.014(3) 0.015(3)
C4B 0.035(3) 0.054(4) 0.046(3) -0.001(3) 0.005(3) 0.012(3)
C5B 0.033(3) 0.051(3) 0.033(3) -0.005(2) 0.005(2) 0.009(2)
C6B 0.025(2) 0.026(2) 0.035(2) -0.002(2) 0.012(2) 0.0001(19)
C7B 0.031(3) 0.028(2) 0.043(3) 0.002(2) 0.013(2) -0.001(2)
C71B 0.044(3) 0.030(3) 0.062(4) 0.007(3) 0.020(3) 0.007(2)
C72B 0.056(4) 0.049(4) 0.051(4) 0.009(3) 0.028(3) 0.000(3)
C73B 0.059(4) 0.025(3) 0.067(4) -0.004(3) 0.027(3) -0.012(3)
C8B 0.031(3) 0.030(3) 0.040(3) -0.002(2) 0.010(2) -0.005(2)
C81B 0.039(3) 0.037(3) 0.081(5) -0.008(3) 0.004(3) -0.009(3)
C82B 0.039(3) 0.063(4) 0.037(3) -0.009(3) 0.011(3) -0.004(3)
C83B 0.034(3) 0.049(3) 0.040(3) 0.006(3) 0.015(2) 0.001(2)

loop_
_atom_type_symbol
_atom_type_description
_atom_type_scat_dispersion_real
_atom_type_scat_dispersion_imag
_atom_type_scat_source
C C 0.0033 0.0016 'International Tables Vol C Tables 4.2.6.8 and 6.1.1.4'
H H 0.0000 0.0000 'International Tables Vol C Tables 4.2.6.8 and 6.1.1.4'
N N 0.0061 0.0033 'International Tables Vol C Tables 4.2.6.8 and 6.1.1.4'
Cl Cl 0.1484 0.1585 'International Tables Vol C Tables 4.2.6.8 and 6.1.1.4'
Ti Ti 0.2776 0.4457 'International Tables Vol C Tables 4.2.6.8 and 6.1.1.4'

loop_
_geom_angle_atom_site_label_1
_geom_angle_atom_site_label_2
_geom_angle_atom_site_label_3
_geom_angle
N1A Ti1A C1A 63.66(18)
N1A Ti1A C2A 83.93(18)
C1A Ti1A C2A 36.95(19)
N1A Ti1A Cl2A 110.69(14)
C1A Ti1A Cl2A 131.41(15)
C2A Ti1A Cl2A 96.42(15)
N1A Ti1A Cl1A 112.17(14)
C1A Ti1A Cl1A 121.55(15)
C2A Ti1A Cl1A 145.01(15)
Cl2A Ti1A Cl1A 105.55(6)
N1A Ti1A C5A 88.71(19)
C1A Ti1A C5A 36.43(18)
C2A Ti1A C5A 60.0(2)
Cl2A Ti1A C5A 148.45(15)
Cl1A Ti1A C5A 88.52(14)
N1A Ti1A C3A 118.56(19)
C1A Ti1A C3A 59.73(19)
C2A Ti1A C3A 35.46(18)
Cl2A Ti1A C3A 90.51(16)
Cl1A Ti1A C3A 116.22(15)
C5A Ti1A C3A 58.0(2)
N1A Ti1A C4A 121.15(19)
C1A Ti1A C4A 59.15(19)
C2A Ti1A C4A 58.3(2)
Cl2A Ti1A C4A 116.38(16)
Cl1A Ti1A C4A 87.36(15)
C5A Ti1A C4A 34.70(19)
C3A Ti1A C4A 33.8(2)
C6A N1A C8A 124.2(4)
C6A N1A Ti1A 107.3(3)
C8A N1A Ti1A 124.8(3)
C5A C1A C2A 107.1(5)
C5A C1A C6A 122.2(5)
C2A C1A C6A 123.4(5)
C5A C1A Ti1A 74.8(3)
C2A C1A Ti1A 73.2(3)
C6A C1A Ti1A 93.4(3)
C3A C2A C1A 107.5(5)
C3A C2A Ti1A 76.0(3)
C1A C2A Ti1A 69.8(3)
C4A C3A C2A 108.1(5)
C4A C3A Ti1A 73.3(3)
C2A C3A Ti1A 68.5(3)
C3A C4A C5A 109.6(5)
C3A C4A Ti1A 72.9(3)
C5A C4A Ti1A 70.0(3)
C4A C5A C1A 107.7(5)
C4A C5A Ti1A 75.3(3)
C1A C5A Ti1A 68.8(3)
N1A C6A C1A 94.7(4)
N1A C6A C7A 125.4(4)
C1A C6A C7A 113.8(4)
C72A C7A C71A 106.0(5)
C72A C7A C73A 108.5(5)
C71A C7A C73A 109.7(5)
C72A C7A C6A 106.5(4)
C71A C7A C6A 111.3(5)
C73A C7A C6A 114.4(4)
N1A C8A C83A 111.2(5)
N1A C8A C81A 109.8(5)
C83A C8A C81A 111.9(5)
N1A C8A C82A 108.5(4)
C83A C8A C82A 107.9(5)
C81A C8A C82A 107.4(5)
N1B Ti1B C1B 64.70(19)
N1B Ti1B Cl2B 109.27(14)
C1B Ti1B Cl2B 129.75(16)
N1B Ti1B C2B 84.8(2)
C1B Ti1B C2B 36.5(2)
Cl2B Ti1B C2B 95.46(18)
N1B Ti1B Cl1B 111.93(14)
C1B Ti1B Cl1B 122.19(16)
Cl2B Ti1B Cl1B 106.61(7)
C2B Ti1B Cl1B 144.95(18)
N1B Ti1B C5B 88.76(19)
C1B Ti1B C5B 35.8(2)
Cl2B Ti1B C5B 148.21(16)
C2B Ti1B C5B 59.3(2)
Cl1B Ti1B C5B 89.43(17)
N1B Ti1B C3B 119.4(2)
C1B Ti1B C3B 59.2(2)
Cl2B Ti1B C3B 90.65(17)
C2B Ti1B C3B 35.4(2)
Cl1B Ti1B C3B 115.87(17)
C5B Ti1B C3B 57.6(2)
N1B Ti1B C4B 121.3(2)
C1B Ti1B C4B 58.5(2)
Cl2B Ti1B C4B 117.30(16)
C2B Ti1B C4B 58.0(2)
Cl1B Ti1B C4B 87.45(18)
C5B Ti1B C4B 34.4(2)
C3B Ti1B C4B 33.7(2)
C8B N1B C6B 125.3(4)
C8B N1B Ti1B 126.4(3)
C6B N1B Ti1B 106.7(3)
C5B C1B C2B 107.6(5)
C5B C1B C6B 122.0(5)
C2B C1B C6B 122.6(5)
C5B C1B Ti1B 75.3(3)
C2B C1B Ti1B 73.0(3)
C6B C1B Ti1B 92.4(3)
C1B C2B C3B 107.2(6)
C1B C2B Ti1B 70.5(3)
C3B C2B Ti1B 75.7(4)
C4B C3B C2B 108.4(5)
C4B C3B Ti1B 74.2(4)
C2B C3B Ti1B 68.9(3)
C3B C4B C5B 108.9(6)
C3B C4B Ti1B 72.1(4)
C5B C4B Ti1B 70.1(3)
C4B C5B C1B 107.9(5)
C4B C5B Ti1B 75.4(4)
C1B C5B Ti1B 68.9(3)
N1B C6B C1B 95.5(4)
N1B C6B C7B 125.2(4)
C1B C6B C7B 114.6(4)
C71B C7B C73B 106.3(5)
C71B C7B C72B 110.5(5)
C73B C7B C72B 108.5(5)
C71B C7B C6B 111.3(4)
C73B C7B C6B 105.5(4)
C72B C7B C6B 114.4(5)
N1B C8B C83B 112.2(4)
N1B C8B C82B 111.2(4)
C83B C8B C82B 112.1(5)
N1B C8B C81B 107.9(4)
C83B C8B C81B 107.3(5)
C82B C8B C81B 105.8(5)

loop_
_geom_bond_atom_site_label_1
_geom_bond_atom_site_label_2
_geom_bond_distance
Ti1A N1A 1.936(4)
Ti1A C1A 2.234(5)
Ti1A C2A 2.278(5)
Ti1A Cl2A 2.2891(16)
Ti1A Cl1A 2.2929(16)
Ti1A C5A 2.313(5)
Ti1A C3A 2.376(5)
Ti1A C4A 2.381(5)
N1A C6A 1.492(6)
N1A C8A 1.508(6)
C1A C5A 1.423(7)
C1A C2A 1.430(7)
C1A C6A 1.516(7)
C2A C3A 1.420(7)
C3A C4A 1.383(8)
C4A C5A 1.401(8)
C6A C7A 1.554(7)
C7A C72A 1.530(8)
C7A C71A 1.544(8)
C7A C73A 1.551(8)
C8A C83A 1.521(8)
C8A C81A 1.535(8)
C8A C82A 1.536(8)
Ti1B N1B 1.930(4)
Ti1B C1B 2.242(5)
Ti1B Cl2B 2.2725(17)
Ti1B C2B 2.275(6)
Ti1B Cl1B 2.2954(18)
Ti1B C5B 2.323(6)
Ti1B C3B 2.364(6)
Ti1B C4B 2.391(6)
N1B C8B 1.485(7)
N1B C6B 1.505(6)
C1B C5B 1.406(8)
C1B C2B 1.413(8)
C1B C6B 1.531(7)
C2B C3B 1.414(8)
C3B C4B 1.378(9)
C4B C5B 1.396(8)
C6B C7B 1.552(7)
C7B C71B 1.530(8)
C7B C73B 1.543(8)
C7B C72B 1.549(8)
C8B C83B 1.527(8)
C8B C82B 1.529(8)
C8B C81B 1.558(8)

loop_
_geom_torsion_atom_site_label_1
_geom_torsion_atom_site_label_2
_geom_torsion_atom_site_label_3
_geom_torsion_atom_site_label_4
_geom_torsion
C1A Ti1A N1A C6A -6.8(3)
C2A Ti1A N1A C6A -39.3(3)
Cl2A Ti1A N1A C6A -133.8(3)
Cl1A Ti1A N1A C6A 108.6(3)
C5A Ti1A N1A C6A 20.7(3)
C3A Ti1A N1A C6A -31.3(4)
C4A Ti1A N1A C6A 7.7(4)
C1A Ti1A N1A C8A -165.7(5)
C2A Ti1A N1A C8A 161.8(4)
Cl2A Ti1A N1A C8A 67.3(4)
Cl1A Ti1A N1A C8A -50.3(4)
C5A Ti1A N1A C8A -138.2(4)
C3A Ti1A N1A C8A 169.8(4)
C4A Ti1A N1A C8A -151.2(4)
N1A Ti1A C1A C5A 129.0(4)
C2A Ti1A C1A C5A -113.5(4)
Cl2A Ti1A C1A C5A -135.9(3)
Cl1A Ti1A C1A C5A 28.0(4)
C3A Ti1A C1A C5A -76.0(3)
C4A Ti1A C1A C5A -36.5(3)
N1A Ti1A C1A C2A -117.5(3)
Cl2A Ti1A C1A C2A -22.4(4)
Cl1A Ti1A C1A C2A 141.5(3)
C5A Ti1A C1A C2A 113.5(4)
C3A Ti1A C1A C2A 37.5(3)
C4A Ti1A C1A C2A 77.0(3)
N1A Ti1A C1A C6A 6.4(3)
C2A Ti1A C1A C6A 123.9(4)
Cl2A Ti1A C1A C6A 101.5(3)
Cl1A Ti1A C1A C6A -94.5(3)
C5A Ti1A C1A C6A -122.5(5)
C3A Ti1A C1A C6A 161.5(4)
C4A Ti1A C1A C6A -159.1(4)
C5A C1A C2A C3A 0.4(6)
C6A C1A C2A C3A -150.1(5)
Ti1A C1A C2A C3A -67.3(4)
C5A C1A C2A Ti1A 67.7(4)
C6A C1A C2A Ti1A -82.8(4)
N1A Ti1A C2A C3A 168.0(4)
C1A Ti1A C2A C3A 114.9(5)
Cl2A Ti1A C2A C3A -81.8(3)
Cl1A Ti1A C2A C3A 47.3(5)
C5A Ti1A C2A C3A 76.0(4)
C4A Ti1A C2A C3A 35.3(3)
N1A Ti1A C2A C1A 53.1(3)
Cl2A Ti1A C2A C1A 163.3(3)
Cl1A Ti1A C2A C1A -67.6(4)
C5A Ti1A C2A C1A -39.0(3)
C3A Ti1A C2A C1A -114.9(5)
C4A Ti1A C2A C1A -79.6(3)
C1A C2A C3A C4A 0.2(6)
Ti1A C2A C3A C4A -63.0(4)
C1A C2A C3A Ti1A 63.2(3)
N1A Ti1A C3A C4A 104.2(4)
C1A Ti1A C3A C4A 78.7(4)
C2A Ti1A C3A C4A 117.9(5)
Cl2A Ti1A C3A C4A -141.8(3)
Cl1A Ti1A C3A C4A -34.1(4)
C5A Ti1A C3A C4A 35.9(3)
N1A Ti1A C3A C2A -13.6(4)
C1A Ti1A C3A C2A -39.1(3)
Cl2A Ti1A C3A C2A 100.4(3)
Cl1A Ti1A C3A C2A -152.0(3)
C5A Ti1A C3A C2A -81.9(4)
C4A Ti1A C3A C2A -117.9(5)
C2A C3A C4A C5A -0.7(6)
Ti1A C3A C4A C5A -60.7(4)
C2A C3A C4A Ti1A 60.0(4)
N1A Ti1A C4A C3A -95.8(4)
C1A Ti1A C4A C3A -80.6(4)
C2A Ti1A C4A C3A -37.1(3)
Cl2A Ti1A C4A C3A 43.7(4)
Cl1A Ti1A C4A C3A 149.8(3)
C5A Ti1A C4A C3A -119.0(5)
N1A Ti1A C4A C5A 23.2(4)
C1A Ti1A C4A C5A 38.4(3)
C2A Ti1A C4A C5A 81.9(4)
Cl2A Ti1A C4A C5A 162.7(3)
Cl1A Ti1A C4A C5A -91.2(3)
C3A Ti1A C4A C5A 119.0(5)
C3A C4A C5A C1A 1.0(6)
Ti1A C4A C5A C1A -61.5(4)
C3A C4A C5A Ti1A 62.5(4)
C2A C1A C5A C4A -0.9(6)
C6A C1A C5A C4A 150.1(5)
Ti1A C1A C5A C4A 65.8(4)
C2A C1A C5A Ti1A -66.7(4)
C6A C1A C5A Ti1A 84.3(4)
N1A Ti1A C5A C4A -160.3(3)
C1A Ti1A C5A C4A -116.1(5)
C2A Ti1A C5A C4A -76.6(4)
Cl2A Ti1A C5A C4A -30.6(5)
Cl1A Ti1A C5A C4A 87.5(3)
C3A Ti1A C5A C4A -35.0(3)
N1A Ti1A C5A C1A -44.2(3)
C2A Ti1A C5A C1A 39.5(3)
Cl2A Ti1A C5A C1A 85.5(4)
Cl1A Ti1A C5A C1A -156.4(3)
C3A Ti1A C5A C1A 81.1(3)
C4A Ti1A C5A C1A 116.1(5)
C8A N1A C6A C1A 168.1(5)
Ti1A N1A C6A C1A 9.1(4)
C8A N1A C6A C7A -68.1(7)
Ti1A N1A C6A C7A 132.8(4)
C5A C1A C6A N1A -81.7(5)
C2A C1A C6A N1A 64.6(6)
Ti1A C1A C6A N1A -7.5(3)
C5A C1A C6A C7A 146.1(5)
C2A C1A C6A C7A -67.6(6)
Ti1A C1A C6A C7A -139.7(4)
N1A C6A C7A C72A -159.7(5)
C1A C6A C7A C72A -44.6(6)
N1A C6A C7A C71A 85.2(6)
C1A C6A C7A C71A -159.7(5)
N1A C6A C7A C73A -39.9(7)
C1A C6A C7A C73A 75.3(6)
C6A N1A C8A C83A 81.0(6)
Ti1A N1A C8A C83A -123.6(5)
C6A N1A C8A C81A -43.4(7)
Ti1A N1A C8A C81A 112.0(5)
C6A N1A C8A C82A -160.5(5)
Ti1A N1A C8A C82A -5.1(7)
C1B Ti1B N1B C8B 171.4(5)
Cl2B Ti1B N1B C8B -62.9(4)
C2B Ti1B N1B C8B -156.9(4)
Cl1B Ti1B N1B C8B 55.0(4)
C5B Ti1B N1B C8B 143.9(4)
C3B Ti1B N1B C8B -165.0(4)
C4B Ti1B N1B C8B 155.8(4)
C1B Ti1B N1B C6B 5.6(3)
Cl2B Ti1B N1B C6B 131.4(3)
C2B Ti1B N1B C6B 37.4(3)
Cl1B Ti1B N1B C6B -110.8(3)
C5B Ti1B N1B C6B -21.9(3)
C3B Ti1B N1B C6B 29.2(4)
C4B Ti1B N1B C6B -9.9(4)
N1B Ti1B C1B C5B -127.9(4)
Cl2B Ti1B C1B C5B 137.5(3)
C2B Ti1B C1B C5B 114.0(5)
Cl1B Ti1B C1B C5B -26.9(4)
C3B Ti1B C1B C5B 76.1(4)
C4B Ti1B C1B C5B 36.5(3)
N1B Ti1B C1B C2B 118.1(4)
Cl2B Ti1B C1B C2B 23.4(4)
Cl1B Ti1B C1B C2B -140.9(3)
C5B Ti1B C1B C2B -114.0(5)
C3B Ti1B C1B C2B -37.9(4)
C4B Ti1B C1B C2B -77.5(4)
N1B Ti1B C1B C6B -5.3(3)
Cl2B Ti1B C1B C6B -100.0(3)
C2B Ti1B C1B C6B -123.4(5)
Cl1B Ti1B C1B C6B 95.7(3)
C5B Ti1B C1B C6B 122.6(5)
C3B Ti1B C1B C6B -161.4(4)
C4B Ti1B C1B C6B 159.1(4)
C5B C1B C2B C3B -0.5(7)
C6B C1B C2B C3B 149.2(5)
Ti1B C1B C2B C3B 67.4(4)
C5B C1B C2B Ti1B -67.9(4)
C6B C1B C2B Ti1B 81.8(5)
N1B Ti1B C2B C1B -53.2(3)
Cl2B Ti1B C2B C1B -162.1(3)
Cl1B Ti1B C2B C1B 68.4(4)
C5B Ti1B C2B C1B 38.5(3)
C3B Ti1B C2B C1B 114.5(5)
C4B Ti1B C2B C1B 79.0(4)
N1B Ti1B C2B C3B -167.7(4)
C1B Ti1B C2B C3B -114.5(5)
Cl2B Ti1B C2B C3B 83.4(4)
Cl1B Ti1B C2B C3B -46.1(5)
C5B Ti1B C2B C3B -76.0(4)
C4B Ti1B C2B C3B -35.5(4)
C1B C2B C3B C4B 0.3(7)
Ti1B C2B C3B C4B 64.2(5)
C1B C2B C3B Ti1B -63.9(4)
N1B Ti1B C3B C4B -103.3(4)
C1B Ti1B C3B C4B -78.3(4)
Cl2B Ti1B C3B C4B 144.1(4)
C2B Ti1B C3B C4B -117.4(6)
Cl1B Ti1B C3B C4B 35.2(4)
C5B Ti1B C3B C4B -36.0(4)
N1B Ti1B C3B C2B 14.1(5)
C1B Ti1B C3B C2B 39.0(4)
Cl2B Ti1B C3B C2B -98.5(4)
Cl1B Ti1B C3B C2B 152.6(3)
C5B Ti1B C3B C2B 81.4(4)
C4B Ti1B C3B C2B 117.4(6)
C2B C3B C4B C5B 0.0(8)
Ti1B C3B C4B C5B 60.8(5)
C2B C3B C4B Ti1B -60.8(5)
N1B Ti1B C4B C3B 97.1(4)
C1B Ti1B C4B C3B 80.5(4)
Cl2B Ti1B C4B C3B -41.3(4)
C2B Ti1B C4B C3B 37.4(4)
Cl1B Ti1B C4B C3B -148.7(4)
C5B Ti1B C4B C3B 118.6(6)
N1B Ti1B C4B C5B -21.5(5)
C1B Ti1B C4B C5B -38.0(4)
Cl2B Ti1B C4B C5B -159.9(3)
C2B Ti1B C4B C5B -81.2(4)
Cl1B Ti1B C4B C5B 92.7(4)
C3B Ti1B C4B C5B -118.6(6)
C3B C4B C5B C1B -0.4(7)
Ti1B C4B C5B C1B 61.7(4)
C3B C4B C5B Ti1B -62.0(5)
C2B C1B C5B C4B 0.5(7)
C6B C1B C5B C4B -149.4(5)
Ti1B C1B C5B C4B -65.9(4)
C2B C1B C5B Ti1B 66.4(4)
C6B C1B C5B Ti1B -83.5(5)
N1B Ti1B C5B C4B 161.7(4)
C1B Ti1B C5B C4B 116.2(5)
Cl2B Ti1B C5B C4B 35.5(6)
C2B Ti1B C5B C4B 77.0(4)
Cl1B Ti1B C5B C4B -86.3(4)
C3B Ti1B C5B C4B 35.2(4)
N1B Ti1B C5B C1B 45.6(3)
Cl2B Ti1B C5B C1B -80.7(4)
C2B Ti1B C5B C1B -39.1(3)
Cl1B Ti1B C5B C1B 157.5(3)
C3B Ti1B C5B C1B -80.9(4)
C4B Ti1B C5B C1B -116.2(5)
C8B N1B C6B C1B -173.5(5)
Ti1B N1B C6B C1B -7.5(4)
C8B N1B C6B C7B 61.0(7)
Ti1B N1B C6B C7B -133.0(4)
C5B C1B C6B N1B 80.3(6)
C2B C1B C6B N1B -65.2(6)
Ti1B C1B C6B N1B 6.2(3)
C5B C1B C6B C7B -146.8(5)
C2B C1B C6B C7B 67.8(7)
Ti1B C1B C6B C7B 139.1(4)
N1B C6B C7B C71B -80.4(6)
C1B C6B C7B C71B 162.7(5)
N1B C6B C7B C73B 164.8(5)
C1B C6B C7B C73B 47.9(6)
N1B C6B C7B C72B 45.7(7)
C1B C6B C7B C72B -71.2(6)
C6B N1B C8B C83B 44.4(7)
Ti1B N1B C8B C83B -118.8(4)
C6B N1B C8B C82B -82.0(6)
Ti1B N1B C8B C82B 114.7(5)
C6B N1B C8B C81B 162.4(5)
Ti1B N1B C8B C81B -0.9(7)
